data_1574403
loop_
_publ_author_name
'Tan, Hao-Chong'
'Shing, Ka-Pan'
'Wang, Hua-Hua'
'Liu, Yungen'
'Che, Chi-Ming'

_publ_section_title
;
 Chiral iron porphyrin (+)-D4-(por)FeCl catalyzes highly enantioselective
 cyclopropanation of alkenes using in situ generated diazoacetonitrile
 with up to 35&#x2009;000 product turnover
;
_journal_issue 17
_journal_name_full 'Chemical Science'
_journal_page_first 7191
_journal_page_last 7202
_journal_paper_doi 10.1039/D5SC00461F
_journal_volume 16
_journal_year 2025
_chemical_absolute_configuration ad
_chemical_formula_moiety 'C17 H15 N O'
_chemical_formula_sum 'C17 H15 N O'
_chemical_formula_weight 249.30
_chemical_name_systematic (1S,2S)-2-(4-(benzyloxy)phenyl)cyclopropane-1-carbonitrile
_space_group_crystal_system orthorhombic
_space_group_IT_number 19
_space_group_name_Hall 'P 2ac 2ab'
_space_group_name_H-M_alt 'P 21 21 21'
_atom_sites_solution_hydrogens geom
_audit_creation_date 2023-10-10
_audit_creation_method
;
Olex2 1.5
(compiled 2023.08.24 svn.re1ec1418 for OlexSys, GUI svn.r6817)
;
_audit_update_record
;
2024-04-20 deposited with the CCDC.	2025-03-17 downloaded from the CCDC.
;
_cell_angle_alpha 90
_cell_angle_beta 90
_cell_angle_gamma 90
_cell_formula_units_Z 4
_cell_length_a 6.1916(8)
_cell_length_b 7.5616(9)
_cell_length_c 27.676(3)
_cell_measurement_reflns_used 9815
_cell_measurement_temperature 100.0(2)
_cell_measurement_theta_max 73.05
_cell_measurement_theta_min 5.28
_cell_volume 1295.7(3)
_computing_cell_refinement 'SAINT V8.40B (?, 2016)'
_computing_data_collection 'Apex3 (Bruker 2018)'
_computing_data_reduction 'SAINT V8.40B (?, 2016)'
_computing_molecular_graphics 'Olex2 1.5 (Dolomanov et al., 2009)'
_computing_publication_material 'Olex2 1.5 (Dolomanov et al., 2009)'
_computing_structure_refinement 'XL  (Sheldrick, 2008)'
_computing_structure_solution 'ShelXT 2014'
_diffrn_ambient_temperature 100.0(2)
_diffrn_detector 'Bruker PHOTON III area detector'
_diffrn_detector_area_resol_mean 7.9
_diffrn_detector_type 'CMOS area detector'
_diffrn_measured_fraction_theta_full 0.997
_diffrn_measured_fraction_theta_max 0.997
_diffrn_measurement_device 'three-circle diffractometer'
_diffrn_measurement_device_type 'Bruker D8 VENTURE'
_diffrn_measurement_method '\w and \f scans'
_diffrn_radiation_monochromator 'mirror optics'
_diffrn_radiation_probe x-ray
_diffrn_radiation_type GaK\a
_diffrn_radiation_wavelength 1.34138
_diffrn_reflns_av_R_equivalents 0.0668
_diffrn_reflns_av_unetI/netI 0.0373
_diffrn_reflns_Laue_measured_fraction_full 0.997
_diffrn_reflns_Laue_measured_fraction_max 0.997
_diffrn_reflns_limit_h_max 8
_diffrn_reflns_limit_h_min -8
_diffrn_reflns_limit_k_max 10
_diffrn_reflns_limit_k_min -10
_diffrn_reflns_limit_l_max 37
_diffrn_reflns_limit_l_min -39
_diffrn_reflns_number 25804
_diffrn_reflns_point_group_measured_fraction_full 0.998
_diffrn_reflns_point_group_measured_fraction_max 0.995
_diffrn_reflns_theta_full 53.594
_diffrn_reflns_theta_max 73.265
_diffrn_reflns_theta_min 5.276
_diffrn_source 'microfocus Metaljet'
_diffrn_source_current 3.57
_diffrn_source_power 0.24947159999999996
_diffrn_source_type 'Incoatec Metaljet'
_diffrn_source_voltage 69.88
_diffrn_standards_number 0
_exptl_absorpt_coefficient_mu 0.396
_exptl_absorpt_correction_T_max 0.7537
_exptl_absorpt_correction_T_min 0.6356
_exptl_absorpt_correction_type multi-scan
_exptl_absorpt_process_details
;
SADABS-2016/2 (Bruker,2016/2) was used for absorption correction.
wR2(int) was 0.1489 before and 0.0920 after correction.
The Ratio of minimum to maximum transmission is 0.8433.
The \l/2 correction factor is Not present.
;
_exptl_crystal_colour colourless
_exptl_crystal_colour_primary colourless
_exptl_crystal_density_diffrn 1.278
_exptl_crystal_description bulk
_exptl_crystal_F_000 528
_exptl_crystal_size_max 0.4
_exptl_crystal_size_mid 0.18
_exptl_crystal_size_min 0.1
_refine_diff_density_max 0.432
_refine_diff_density_min -0.208
_refine_diff_density_rms 0.047
_refine_ls_abs_structure_details
;
 Flack x determined using 1522 quotients [(I+)-(I-)]/[(I+)+(I-)]
 (Parsons, Flack and Wagner, Acta Cryst. B69 (2013) 249-259).
;
_refine_ls_abs_structure_Flack -0.01(12)
_refine_ls_extinction_method none
_refine_ls_goodness_of_fit_ref 1.039
_refine_ls_hydrogen_treatment constr
_refine_ls_matrix_type full
_refine_ls_number_parameters 172
_refine_ls_number_reflns 3919
_refine_ls_number_restraints 0
_refine_ls_restrained_S_all 1.039
_refine_ls_R_factor_all 0.0439
_refine_ls_R_factor_gt 0.0425
_refine_ls_shift/su_max 0.000
_refine_ls_shift/su_mean 0.000
_refine_ls_structure_factor_coef Fsqd
_refine_ls_weighting_details 'w=1/[\s^2^(Fo^2^)+(0.0538P)^2^+0.4121P] where P=(Fo^2^+2Fc^2^)/3'
_refine_ls_weighting_scheme calc
_refine_ls_wR_factor_gt 0.1111
_refine_ls_wR_factor_ref 0.1119
_reflns_Friedel_coverage 0.713
_reflns_Friedel_fraction_full 0.999
_reflns_Friedel_fraction_max 0.991
_reflns_number_gt 3778
_reflns_number_total 3919
_reflns_threshold_expression 'I > 2\s(I)'
_cod_data_source_file d5sc00461f2.cif
_cod_data_source_block 20230822thc_4obncooh_0m_a
_cod_depositor_comments 'Adding full bibliography for 1574403--1574407.cif.'
_cod_database_code 1574403
_shelx_shelxl_version_number 2018/3
_shelx_space_group_comment
;
The symmetry employed for this shelxl refinement is uniquely defined
by the following loop, which should always be used as a source of
symmetry information in preference to the above space-group names.
They are only intended as comments.
;
_shelx_estimated_absorpt_t_max 0.961
_shelx_estimated_absorpt_t_min 0.858
_olex2_refinement_description
;
1. Fixed Uiso
 At 1.2 times of:
  All C(H) groups, All C(H,H) groups
2.a Ternary CH refined with riding coordinates:
 C4(H4), C2(H2)
2.b Secondary CH2 refined with riding coordinates:
 C10(H10a,H10b), C3(H3a,H3b)
2.c Aromatic/amide H refined with riding coordinates:
 C18(H18), C13(H13), C11(H11), C14(H14), C16(H16), C17(H17), C6(H6), C7(H7),
 C1(H1)
;
_olex2_submission_original_sample_id 20230822thc_4OBnCN
_olex2_submission_special_instructions 'No special instructions were received'

loop_
_space_group_symop_operation_xyz
'x, y, z'
'x+1/2, -y+1/2, -z'
'-x, y+1/2, -z+1/2'
'-x+1/2, -y, z+1/2'

loop_
_atom_site_label
_atom_site_type_symbol
_atom_site_fract_x
_atom_site_fract_y
_atom_site_fract_z
_atom_site_U_iso_or_equiv
_atom_site_adp_type
_atom_site_occupancy
_atom_site_site_symmetry_order
_atom_site_calc_flag
_atom_site_refinement_flags_posn
_atom_site_refinement_flags_adp
_atom_site_refinement_flags_occupancy
_atom_site_disorder_assembly
_atom_site_disorder_group
O1 O 0.19897(19) 0.53230(16) 0.75126(4) 0.0215(2) Uani 1 1 d . . . . .
N1 N 1.1607(3) 0.5770(2) 0.50965(6) 0.0323(4) Uani 1 1 d . . . . .
C18 C -0.2179(3) 0.5581(2) 0.90643(6) 0.0239(3) Uani 1 1 d . . . . .
H18 H -0.320900 0.580363 0.931140 0.029 Uiso 1 1 calc R U . . .
C13 C -0.2598(3) 0.6099(2) 0.85917(6) 0.0230(3) Uani 1 1 d . . . . .
H13 H -0.390036 0.670558 0.851807 0.028 Uiso 1 1 calc R U . . .
C11 C -0.1118(3) 0.5734(2) 0.82241(6) 0.0205(3) Uani 1 1 d . . . . .
H11 H -0.142765 0.607130 0.790084 0.025 Uiso 1 1 calc R U . . .
C15 C 0.0810(3) 0.4876(2) 0.83316(6) 0.0182(3) Uani 1 1 d . . . . .
C10 C 0.2479(3) 0.4432(2) 0.79534(6) 0.0214(3) Uani 1 1 d . . . . .
H10A H 0.392745 0.479319 0.806819 0.026 Uiso 1 1 calc R U . . .
H10B H 0.249858 0.313830 0.789771 0.026 Uiso 1 1 calc R U . . .
C12 C 0.3485(3) 0.5135(2) 0.71476(6) 0.0189(3) Uani 1 1 d . . . . .
C14 C 0.2912(3) 0.5850(2) 0.67009(6) 0.0223(3) Uani 1 1 d . . . . .
H14 H 0.158665 0.647054 0.666572 0.027 Uiso 1 1 calc R U . . .
C16 C 0.4288(3) 0.5652(2) 0.63071(6) 0.0229(3) Uani 1 1 d . . . . .
H16 H 0.388262 0.612638 0.600249 0.028 Uiso 1 1 calc R U . . .
C8 C 0.6271(3) 0.4760(2) 0.63532(6) 0.0211(3) Uani 1 1 d . . . . .
C4 C 0.7690(3) 0.4293(2) 0.59355(6) 0.0220(3) Uani 1 1 d . . . . .
H4 H 0.908775 0.372455 0.602836 0.026 Uiso 1 1 calc R U . . .
C2 C 0.7818(3) 0.5449(2) 0.54845(6) 0.0233(3) Uani 1 1 d . . . . .
H2 H 0.683867 0.649931 0.547131 0.028 Uiso 1 1 calc R U . . .
C5 C 0.9927(3) 0.5640(3) 0.52656(6) 0.0269(4) Uani 1 1 d . . . . .
C17 C 0.5478(3) 0.4305(2) 0.72036(6) 0.0203(3) Uani 1 1 d . . . . .
H17 H 0.589773 0.385220 0.750965 0.024 Uiso 1 1 calc R U . . .
C6 C 0.6854(3) 0.4145(2) 0.68067(6) 0.0212(3) Uani 1 1 d . . . . .
H6 H 0.822428 0.360107 0.684826 0.025 Uiso 1 1 calc R U . . .
C3 C 0.6758(3) 0.3636(2) 0.54681(6) 0.0265(4) Uani 1 1 d . . . . .
H3A H 0.516556 0.358815 0.543905 0.032 Uiso 1 1 calc R U . . .
H3B H 0.753668 0.267574 0.529827 0.032 Uiso 1 1 calc R U . . .
C7 C 0.1251(3) 0.4398(2) 0.88091(6) 0.0214(3) Uani 1 1 d . . . . .
H7 H 0.258284 0.383992 0.888529 0.026 Uiso 1 1 calc R U . . .
C1 C -0.0239(3) 0.4732(2) 0.91744(6) 0.0238(3) Uani 1 1 d . . . . .
H1 H 0.006316 0.438384 0.949721 0.029 Uiso 1 1 calc R U . . .

loop_
_atom_site_aniso_label
_atom_site_aniso_U_11
_atom_site_aniso_U_22
_atom_site_aniso_U_33
_atom_site_aniso_U_23
_atom_site_aniso_U_13
_atom_site_aniso_U_12
O1 0.0193(5) 0.0247(5) 0.0204(5) 0.0024(4) 0.0022(4) 0.0045(4)
N1 0.0347(8) 0.0289(8) 0.0334(8) 0.0004(6) 0.0113(7) 0.0000(7)
C18 0.0238(7) 0.0227(7) 0.0252(7) 0.0001(6) 0.0047(6) 0.0017(6)
C13 0.0189(7) 0.0223(7) 0.0279(8) 0.0005(6) -0.0008(6) 0.0026(6)
C11 0.0194(7) 0.0203(7) 0.0217(7) 0.0007(6) -0.0025(6) 0.0009(6)
C15 0.0176(6) 0.0161(6) 0.0209(6) -0.0001(5) 0.0006(5) -0.0009(6)
C10 0.0208(7) 0.0233(7) 0.0202(6) 0.0013(6) 0.0002(6) 0.0040(6)
C12 0.0180(6) 0.0164(6) 0.0223(7) -0.0012(5) 0.0017(5) -0.0004(5)
C14 0.0220(7) 0.0205(7) 0.0244(7) 0.0005(6) -0.0005(6) 0.0017(6)
C16 0.0247(7) 0.0224(7) 0.0217(7) 0.0019(6) 0.0005(6) -0.0011(7)
C8 0.0221(7) 0.0185(6) 0.0225(7) -0.0016(5) 0.0040(6) -0.0024(6)
C4 0.0228(7) 0.0207(7) 0.0225(7) 0.0011(6) 0.0027(6) 0.0014(6)
C2 0.0265(8) 0.0205(7) 0.0230(7) 0.0011(5) 0.0030(6) 0.0016(6)
C5 0.0345(9) 0.0224(8) 0.0238(7) -0.0015(6) 0.0051(7) -0.0024(7)
C17 0.0185(7) 0.0187(6) 0.0237(7) -0.0007(6) -0.0010(6) -0.0005(6)
C6 0.0184(7) 0.0187(6) 0.0265(7) -0.0023(6) 0.0019(6) -0.0001(6)
C3 0.0285(9) 0.0244(8) 0.0267(8) -0.0060(6) 0.0041(7) -0.0055(7)
C7 0.0201(7) 0.0210(7) 0.0231(7) 0.0030(6) -0.0011(6) 0.0017(6)
C1 0.0270(8) 0.0222(7) 0.0223(7) 0.0027(6) 0.0002(6) 0.0030(6)

loop_
_atom_type_symbol
_atom_type_description
_atom_type_scat_dispersion_real
_atom_type_scat_dispersion_imag
_atom_type_scat_source
C C 0.0137 0.0067 'International Tables Vol C Tables 4.2.6.8 and 6.1.1.4'
H H 0.0000 0.0000 'International Tables Vol C Tables 4.2.6.8 and 6.1.1.4'
N N 0.0241 0.0134 'International Tables Vol C Tables 4.2.6.8 and 6.1.1.4'
O O 0.0389 0.0241 'International Tables Vol C Tables 4.2.6.8 and 6.1.1.4'

loop_
_geom_angle_atom_site_label_1
_geom_angle_atom_site_label_2
_geom_angle_atom_site_label_3
_geom_angle
_geom_angle_site_symmetry_1
_geom_angle_site_symmetry_3
_geom_angle_publ_flag
C12 O1 C10 115.82(12) . . ?
C13 C18 H18 120.1 . . ?
C13 C18 C1 119.71(16) . . ?
C1 C18 H18 120.1 . . ?
C18 C13 H13 119.8 . . ?
C18 C13 C11 120.49(16) . . ?
C11 C13 H13 119.8 . . ?
C13 C11 H11 120.0 . . ?
C15 C11 C13 119.97(15) . . ?
C15 C11 H11 120.0 . . ?
C11 C15 C10 122.92(14) . . ?
C11 C15 C7 119.40(14) . . ?
C7 C15 C10 117.68(14) . . ?
O1 C10 C15 110.03(13) . . ?
O1 C10 H10A 109.7 . . ?
O1 C10 H10B 109.7 . . ?
C15 C10 H10A 109.7 . . ?
C15 C10 H10B 109.7 . . ?
H10A C10 H10B 108.2 . . ?
O1 C12 C14 116.02(14) . . ?
O1 C12 C17 124.08(14) . . ?
C17 C12 C14 119.89(15) . . ?
C12 C14 H14 120.1 . . ?
C16 C14 C12 119.76(16) . . ?
C16 C14 H14 120.1 . . ?
C14 C16 H16 119.5 . . ?
C14 C16 C8 121.02(15) . . ?
C8 C16 H16 119.5 . . ?
C16 C8 C4 123.81(15) . . ?
C6 C8 C16 118.05(15) . . ?
C6 C8 C4 117.90(15) . . ?
C8 C4 H4 114.3 . . ?
C8 C4 C2 121.88(14) . . ?
C8 C4 C3 121.25(15) . . ?
C2 C4 H4 114.3 . . ?
C3 C4 H4 114.3 . . ?
C3 C4 C2 60.33(11) . . ?
C4 C2 H2 116.9 . . ?
C5 C2 C4 116.53(15) . . ?
C5 C2 H2 116.9 . . ?
C5 C2 C3 117.83(15) . . ?
C3 C2 C4 59.04(11) . . ?
C3 C2 H2 116.9 . . ?
N1 C5 C2 179.0(2) . . ?
C12 C17 H17 120.3 . . ?
C12 C17 C6 119.50(15) . . ?
C6 C17 H17 120.3 . . ?
C8 C6 C17 121.65(15) . . ?
C8 C6 H6 119.2 . . ?
C17 C6 H6 119.2 . . ?
C4 C3 C2 60.64(11) . . ?
C4 C3 H3A 117.7 . . ?
C4 C3 H3B 117.7 . . ?
C2 C3 H3A 117.7 . . ?
C2 C3 H3B 117.7 . . ?
H3A C3 H3B 114.8 . . ?
C15 C7 H7 119.7 . . ?
C1 C7 C15 120.70(15) . . ?
C1 C7 H7 119.7 . . ?
C18 C1 H1 120.1 . . ?
C7 C1 C18 119.70(15) . . ?
C7 C1 H1 120.1 . . ?

loop_
_geom_bond_atom_site_label_1
_geom_bond_atom_site_label_2
_geom_bond_distance
_geom_bond_site_symmetry_2
_geom_bond_publ_flag
O1 C10 1.4264(19) . ?
O1 C12 1.3774(18) . ?
N1 C5 1.145(3) . ?
C18 H18 0.9500 . ?
C18 C13 1.390(2) . ?
C18 C1 1.396(2) . ?
C13 H13 0.9500 . ?
C13 C11 1.397(2) . ?
C11 H11 0.9500 . ?
C11 C15 1.390(2) . ?
C15 C10 1.509(2) . ?
C15 C7 1.397(2) . ?
C10 H10A 0.9900 . ?
C10 H10B 0.9900 . ?
C12 C14 1.395(2) . ?
C12 C17 1.393(2) . ?
C14 H14 0.9500 . ?
C14 C16 1.392(2) . ?
C16 H16 0.9500 . ?
C16 C8 1.406(2) . ?
C8 C4 1.494(2) . ?
C8 C6 1.386(2) . ?
C4 H4 1.0000 . ?
C4 C2 1.526(2) . ?
C4 C3 1.501(2) . ?
C2 H2 1.0000 . ?
C2 C5 1.447(3) . ?
C2 C3 1.521(2) . ?
C17 H17 0.9500 . ?
C17 C6 1.395(2) . ?
C6 H6 0.9500 . ?
C3 H3A 0.9900 . ?
C3 H3B 0.9900 . ?
C7 H7 0.9500 . ?
C7 C1 1.392(2) . ?
C1 H1 0.9500 . ?

loop_
_geom_torsion_atom_site_label_1
_geom_torsion_atom_site_label_2
_geom_torsion_atom_site_label_3
_geom_torsion_atom_site_label_4
_geom_torsion
_geom_torsion_site_symmetry_1
_geom_torsion_site_symmetry_2
_geom_torsion_site_symmetry_3
_geom_torsion_site_symmetry_4
_geom_torsion_publ_flag
O1 C12 C14 C16 -177.25(14) . . . . ?
O1 C12 C17 C6 178.38(15) . . . . ?
C18 C13 C11 C15 -1.2(3) . . . . ?
C13 C18 C1 C7 -0.5(3) . . . . ?
C13 C11 C15 C10 179.73(16) . . . . ?
C13 C11 C15 C7 -0.5(2) . . . . ?
C11 C15 C10 O1 11.9(2) . . . . ?
C11 C15 C7 C1 1.6(2) . . . . ?
C15 C7 C1 C18 -1.1(3) . . . . ?
C10 O1 C12 C14 173.66(14) . . . . ?
C10 O1 C12 C17 -6.9(2) . . . . ?
C10 C15 C7 C1 -178.53(16) . . . . ?
C12 O1 C10 C15 175.26(13) . . . . ?
C12 C14 C16 C8 -0.9(3) . . . . ?
C12 C17 C6 C8 -1.3(2) . . . . ?
C14 C12 C17 C6 -2.2(2) . . . . ?
C14 C16 C8 C4 171.73(16) . . . . ?
C14 C16 C8 C6 -2.5(2) . . . . ?
C16 C8 C4 C2 32.2(2) . . . . ?
C16 C8 C4 C3 -40.1(2) . . . . ?
C16 C8 C6 C17 3.6(2) . . . . ?
C8 C4 C2 C5 141.59(17) . . . . ?
C8 C4 C2 C3 -110.41(18) . . . . ?
C8 C4 C3 C2 111.43(17) . . . . ?
C4 C8 C6 C17 -170.95(15) . . . . ?
C5 C2 C3 C4 105.80(17) . . . . ?
C17 C12 C14 C16 3.3(2) . . . . ?
C6 C8 C4 C2 -153.58(16) . . . . ?
C6 C8 C4 C3 134.15(17) . . . . ?
C3 C4 C2 C5 -108.00(17) . . . . ?
C7 C15 C10 O1 -167.97(14) . . . . ?
C1 C18 C13 C11 1.7(3) . . . . ?
